data_1550219
loop_
_publ_author_name
'Kn\"ofel, Nicolai D.'
'Rothfuss, Hannah'
'Barner-Kowollik, Christopher'
'Roesky, Peter W.'

_publ_section_title
;
 M24+ paddlewheel clusters as junction points in single-chain
 nanoparticles
;
_journal_issue 1
_journal_name_full 'Polymer Chemistry'
_journal_page_first 86
_journal_paper_doi 10.1039/C8PY01486H
_journal_volume 10
_journal_year 2019
_chemical_formula_moiety 'C40 H48 Cu2 O10 S2, 2(C2 H6 O S)'
_chemical_formula_sum 'C44 H60 Cu2 O12 S4'
_chemical_formula_weight 1036.24
_space_group_crystal_system orthorhombic
_space_group_IT_number 33
_space_group_name_Hall 'P 2c -2n'
_space_group_name_H-M_alt 'P n a 21'
_symmetry_space_group_name_Hall 'P 2c -2n'
_symmetry_space_group_name_H-M 'P n a 21'
_atom_sites_solution_hydrogens geom
_audit_creation_date 2018-09-03
_audit_creation_method
;
Olex2 1.2
(compiled 2018.05.29 svn.r3508 for OlexSys, GUI svn.r5506)
;
_audit_update_record
;
2018-10-16 deposited with the CCDC.
2018-11-08 downloaded from the CCDC.
;
_cell_angle_alpha 90
_cell_angle_beta 90
_cell_angle_gamma 90
_cell_formula_units_Z 4
_cell_length_a 14.0648(4)
_cell_length_b 22.4851(5)
_cell_length_c 15.6445(3)
_cell_measurement_reflns_used 54583
_cell_measurement_temperature 100
_cell_measurement_theta_max 30.03
_cell_measurement_theta_min 1.59
_cell_volume 4947.5(2)
_computing_cell_refinement
;
X-Area Recipe 1.33.0.0 (STOE, 2015)
;
_computing_data_collection
;
X-Area Pilatus3_SV 1.31.127.0 (STOE, 2016)
;
_computing_data_reduction
;
X-Area Integrate 1.71.0.0 (STOE, 2016)
X-Area X-Red32 1.63.2.0 (STOE, 2017) 
;
_computing_molecular_graphics 'Olex2 (Dolomanov et al., 2009)'
_computing_publication_material
;
STOE & Cie GmbH, X-Area, software package for collecting single-crystal or
multi-domain crystal data on STOE area-detector diffractometers, for image 
processing, for the correction and scaling of reflection intensities and 
for outlier rejection, version 1.77, Darmstadt 2016
;
_computing_structure_refinement 'ShelXL (Sheldrick, 2015)'
_diffrn_ambient_temperature 100
_diffrn_detector Pilatus100K
_diffrn_detector_area_resol_mean 5.81
_diffrn_detector_type 'DECTRIS PILATUS 100K'
_diffrn_measured_fraction_theta_full 1.000
_diffrn_measured_fraction_theta_max 0.951
_diffrn_measurement_device 'Eulerian 4-circle diffractometer'
_diffrn_measurement_device_type 'STOE STADIVARI'
_diffrn_measurement_method 'rotation method, \w scans'
_diffrn_radiation_collimation '0.5 mm diameter, monocapillary'
_diffrn_radiation_monochromator 'plane graphite'
_diffrn_radiation_polarisn_norm 0
_diffrn_radiation_probe x-ray
_diffrn_radiation_type MoK\a
_diffrn_radiation_wavelength 0.71073
_diffrn_reflns_av_R_equivalents 0.0564
_diffrn_reflns_av_unetI/netI 0.0619
_diffrn_reflns_Laue_measured_fraction_full 1.000
_diffrn_reflns_Laue_measured_fraction_max 0.951
_diffrn_reflns_limit_h_max 19
_diffrn_reflns_limit_h_min -19
_diffrn_reflns_limit_k_max 31
_diffrn_reflns_limit_k_min -31
_diffrn_reflns_limit_l_max 21
_diffrn_reflns_limit_l_min -22
_diffrn_reflns_number 59169
_diffrn_reflns_point_group_measured_fraction_full 0.988
_diffrn_reflns_point_group_measured_fraction_max 0.883
_diffrn_reflns_theta_full 25.242
_diffrn_reflns_theta_max 30.312
_diffrn_reflns_theta_min 1.586
_diffrn_source 'Mo LFF Sealed Tube'
_diffrn_source_current 1.000
_diffrn_source_power 0.050
_diffrn_source_voltage 50
_exptl_absorpt_coefficient_mu 1.085
_exptl_absorpt_correction_T_max 1.0000
_exptl_absorpt_correction_T_min 0.2030
_exptl_absorpt_correction_type multi-scan
_exptl_absorpt_process_details
;
STOE LANA, absorption correction by scaling of reflection intensities.
J. Koziskova, F. Hahn, J. Richter, J. Kozisek, "Comparison of different
absorption corrections on the model structure of tetrakis(\m~2~-acetato)-
diaqua-di-copper(II)", Acta Chimica Slovaca, vol. 9, no. 2, 2016, pp. 136 - 140.
;
_exptl_crystal_colour blue
_exptl_crystal_colour_primary blue
_exptl_crystal_density_diffrn 1.391
_exptl_crystal_description rod
_exptl_crystal_F_000 2168
_exptl_crystal_size_max 0.368
_exptl_crystal_size_mid 0.173
_exptl_crystal_size_min 0.06
_refine_diff_density_max 1.616
_refine_diff_density_min -0.957
_refine_diff_density_rms 0.104
_refine_ls_abs_structure_details
;
 Flack x determined using 4121 quotients [(I+)-(I-)]/[(I+)+(I-)]
 (Parsons and Flack (2004), Acta Cryst. A60, s61).
;
_refine_ls_abs_structure_Flack -0.024(8)
_refine_ls_extinction_method none
_refine_ls_goodness_of_fit_ref 1.021
_refine_ls_hydrogen_treatment constr
_refine_ls_matrix_type full
_refine_ls_number_parameters 571
_refine_ls_number_reflns 13111
_refine_ls_number_restraints 1
_refine_ls_restrained_S_all 1.021
_refine_ls_R_factor_all 0.0712
_refine_ls_R_factor_gt 0.0509
_refine_ls_shift/su_max 0.001
_refine_ls_shift/su_mean 0.000
_refine_ls_structure_factor_coef Fsqd
_refine_ls_weighting_details
;
 w=1/[\s^2^(Fo^2^)+(0.0735P)^2^+2.6596P]
 where P=(Fo^2^+2Fc^2^)/3
;
_refine_ls_weighting_scheme calc
_refine_ls_wR_factor_gt 0.1164
_refine_ls_wR_factor_ref 0.1256
_reflns_Friedel_coverage 0.797
_reflns_Friedel_fraction_full 0.975
_reflns_Friedel_fraction_max 0.811
_reflns_number_gt 10628
_reflns_number_total 13111
_reflns_threshold_expression 'I > 2\s(I)'
_cod_data_source_file c8py01486h2.cif
_cod_data_source_block nk160-2
_cod_depositor_comments 'Adding full bibliography for 1550218--1550219.cif.'
_cod_database_code 1550219
_shelxl_version_number 2013-2
_shelx_space_group_comment
;
The symmetry employed for this shelxl refinement is uniquely defined
by the following loop, which should always be used as a source of
symmetry information in preference to the above space-group names.
They are only intended as comments.
;
_shelx_estimated_absorpt_t_max 0.938
_shelx_estimated_absorpt_t_min 0.691
_olex2_refinement_description
;
1. Fixed Uiso
 At 1.2 times of:
  All C(H) groups, All C(H,H) groups
 At 1.5 times of:
  All C(H,H,H) groups
2.a Secondary CH2 refined with riding coordinates:
 C8(H8A,H8B), C17(H17A,H17B), C26(H26A,H26B), C35(H35A,H35B)
2.b Aromatic/amide H refined with riding coordinates:
 C3(H3), C4(H4), C6(H6), C7(H7), C12(H12), C13(H13), C15(H15), C16(H16),
 C21(H21), C22(H22), C24(H24), C25(H25), C30(H30), C31(H31), C33(H33), C34(H34)
2.c Idealised Me refined as rotating group:
 C9(H9A,H9B,H9C), C18(H18A,H18B,H18C), C27(H27A,H27B,H27C), C36(H36A,H36B,
 H36C), C37(H37A,H37B,H37C), C38(H38A,H38B,H38C), C39(H39A,H39B,H39C), C40(H40A,
 H40B,H40C), C41(H41A,H41B,H41C), C42(H42A,H42B,H42C), C43(H43A,H43B,H43C),
 C44(H44A,H44B,H44C)
;
_olex2_submission_special_instructions 'No special instructions were received'

loop_
_space_group_symop_operation_xyz
'x, y, z'
'-x, -y, z+1/2'
'x+1/2, -y+1/2, z'
'-x+1/2, y+1/2, z+1/2'

loop_
_atom_site_label
_atom_site_type_symbol
_atom_site_fract_x
_atom_site_fract_y
_atom_site_fract_z
_atom_site_U_iso_or_equiv
_atom_site_adp_type
_atom_site_occupancy
_atom_site_site_symmetry_order
_atom_site_calc_flag
_atom_site_refinement_flags_posn
Cu1 Cu 0.63158(4) 0.53679(3) 0.60707(4) 0.01032(12) Uani 1 1 d .
Cu2 Cu 0.61707(4) 0.48811(3) 0.45674(4) 0.01069(12) Uani 1 1 d .
S1 S 0.67179(10) 0.56680(6) 0.81067(8) 0.0177(3) Uani 1 1 d .
S2 S 0.62749(9) 0.38382(6) 0.32177(8) 0.0167(3) Uani 1 1 d .
O1 O 0.7513(3) 0.56785(16) 0.5645(2) 0.0155(7) Uani 1 1 d .
O2 O 0.7523(2) 0.51471(16) 0.4431(2) 0.0151(7) Uani 1 1 d .
O3 O 0.7015(3) 0.46138(16) 0.6350(2) 0.0156(7) Uani 1 1 d .
O4 O 0.6647(3) 0.41615(16) 0.5121(2) 0.0172(7) Uani 1 1 d .
O5 O 0.5130(3) 0.49785(16) 0.6370(2) 0.0151(7) Uani 1 1 d .
O6 O 0.4883(3) 0.46857(16) 0.5017(2) 0.0154(7) Uani 1 1 d .
O7 O 0.5600(3) 0.60241(15) 0.5509(2) 0.0151(7) Uani 1 1 d .
O8 O 0.5686(3) 0.56408(15) 0.4185(2) 0.0139(7) Uani 1 1 d .
O9 O 0.6409(3) 0.58647(16) 0.7227(2) 0.0151(7) Uani 1 1 d .
O10 O 0.5902(3) 0.44565(16) 0.3391(2) 0.0173(7) Uani 1 1 d .
C1 C 0.7907(3) 0.5481(2) 0.4976(3) 0.0136(10) Uani 1 1 d .
C2 C 0.8924(4) 0.5660(2) 0.4846(3) 0.0159(10) Uani 1 1 d .
C3 C 0.9405(4) 0.5960(2) 0.5494(4) 0.0195(11) Uani 1 1 d .
H3 H 0.9089 0.6047 0.6016 0.023 Uiso 1 1 calc R
C4 C 1.0342(4) 0.6132(3) 0.5378(4) 0.0254(12) Uani 1 1 d .
H4 H 1.0666 0.6327 0.5831 0.031 Uiso 1 1 calc R
C5 C 1.0821(4) 0.6024(2) 0.4611(4) 0.0226(11) Uani 1 1 d .
C6 C 1.0337(4) 0.5714(3) 0.3977(4) 0.0225(12) Uani 1 1 d .
H6 H 1.0653 0.5621 0.3457 0.027 Uiso 1 1 calc R
C7 C 0.9392(4) 0.5538(3) 0.4092(3) 0.0198(11) Uani 1 1 d .
H7 H 0.9070 0.5332 0.3647 0.024 Uiso 1 1 calc R
C8 C 1.1854(4) 0.6207(3) 0.4507(4) 0.0290(13) Uani 1 1 d .
H8A H 1.2076 0.6089 0.3931 0.035 Uiso 1 1 calc R
H8B H 1.1901 0.6646 0.4548 0.035 Uiso 1 1 calc R
C9 C 1.2491(4) 0.5931(4) 0.5167(4) 0.045(2) Uani 1 1 d .
H9A H 1.3154 0.6037 0.5046 0.067 Uiso 1 1 calc GR
H9B H 1.2421 0.5497 0.5151 0.067 Uiso 1 1 calc GR
H9C H 1.2316 0.6078 0.5735 0.067 Uiso 1 1 calc GR
C10 C 0.7004(4) 0.4172(2) 0.5853(3) 0.0135(10) Uani 1 1 d .
C11 C 0.7477(3) 0.3607(2) 0.6140(3) 0.0130(9) Uani 1 1 d .
C12 C 0.8029(4) 0.3600(2) 0.6883(3) 0.0153(10) Uani 1 1 d .
H12 H 0.8078 0.3946 0.7227 0.018 Uiso 1 1 calc R
C13 C 0.8508(4) 0.3081(2) 0.7118(3) 0.0176(10) Uani 1 1 d .
H13 H 0.8896 0.3079 0.7615 0.021 Uiso 1 1 calc R
C14 C 0.8424(4) 0.2565(2) 0.6629(3) 0.0160(10) Uani 1 1 d .
C15 C 0.7844(4) 0.2576(2) 0.5911(4) 0.0213(11) Uani 1 1 d .
H15 H 0.7763 0.2225 0.5583 0.026 Uiso 1 1 calc R
C16 C 0.7386(4) 0.3089(2) 0.5669(4) 0.0207(11) Uani 1 1 d .
H16 H 0.7001 0.3088 0.5170 0.025 Uiso 1 1 calc R
C17 C 0.8968(4) 0.2010(2) 0.6851(4) 0.0204(11) Uani 1 1 d .
H17A H 0.8535 0.1664 0.6821 0.025 Uiso 1 1 calc R
H17B H 0.9205 0.2041 0.7445 0.025 Uiso 1 1 calc R
C18 C 0.9807(4) 0.1909(3) 0.6251(4) 0.0274(13) Uani 1 1 d .
H18A H 0.9575 0.1874 0.5662 0.041 Uiso 1 1 calc GR
H18B H 1.0137 0.1542 0.6413 0.041 Uiso 1 1 calc GR
H18C H 1.0247 0.2245 0.6292 0.041 Uiso 1 1 calc GR
C19 C 0.4632(4) 0.4741(2) 0.5789(3) 0.0127(9) Uani 1 1 d .
C20 C 0.3665(3) 0.4524(2) 0.6026(4) 0.0122(9) Uani 1 1 d .
C21 C 0.3114(4) 0.4228(2) 0.5413(3) 0.0188(11) Uani 1 1 d .
H21 H 0.3376 0.4144 0.4867 0.023 Uiso 1 1 calc R
C22 C 0.2185(4) 0.4056(3) 0.5600(4) 0.0191(11) Uani 1 1 d .
H22 H 0.1809 0.3867 0.5175 0.023 Uiso 1 1 calc R
C23 C 0.1805(4) 0.4161(2) 0.6409(4) 0.0188(11) Uani 1 1 d .
C24 C 0.2368(4) 0.4428(2) 0.7019(4) 0.0189(11) Uani 1 1 d .
H24 H 0.2119 0.4490 0.7577 0.023 Uiso 1 1 calc R
C25 C 0.3293(4) 0.4610(2) 0.6838(3) 0.0163(10) Uani 1 1 d .
H25 H 0.3669 0.4792 0.7269 0.020 Uiso 1 1 calc R
C26 C 0.0773(4) 0.4007(3) 0.6571(4) 0.0249(12) Uani 1 1 d .
H26A H 0.0620 0.3626 0.6286 0.030 Uiso 1 1 calc R
H26B H 0.0670 0.3956 0.7193 0.030 Uiso 1 1 calc R
C27 C 0.0120(5) 0.4488(3) 0.6239(6) 0.0446(19) Uani 1 1 d .
H27A H 0.0286 0.4581 0.5645 0.067 Uiso 1 1 calc GR
H27B H 0.0191 0.4846 0.6591 0.067 Uiso 1 1 calc GR
H27C H -0.0540 0.4349 0.6266 0.067 Uiso 1 1 calc GR
C28 C 0.5425(3) 0.6036(2) 0.4715(3) 0.0107(9) Uani 1 1 d .
C29 C 0.4864(4) 0.6546(2) 0.4375(3) 0.0131(10) Uani 1 1 d .
C30 C 0.4499(4) 0.6526(2) 0.3549(3) 0.0145(10) Uani 1 1 d .
H30 H 0.4626 0.6193 0.3194 0.017 Uiso 1 1 calc R
C31 C 0.3946(4) 0.6994(2) 0.3244(3) 0.0147(10) Uani 1 1 d .
H31 H 0.3680 0.6970 0.2687 0.018 Uiso 1 1 calc R
C32 C 0.3778(4) 0.7497(2) 0.3739(3) 0.0151(10) Uani 1 1 d .
C33 C 0.4150(4) 0.7512(2) 0.4563(4) 0.0236(11) Uani 1 1 d .
H33 H 0.4039 0.7851 0.4913 0.028 Uiso 1 1 calc R
C34 C 0.4678(4) 0.7041(2) 0.4881(4) 0.0207(11) Uani 1 1 d .
H34 H 0.4915 0.7057 0.5450 0.025 Uiso 1 1 calc R
C35 C 0.3205(4) 0.8014(2) 0.3404(4) 0.0197(11) Uani 1 1 d .
H35A H 0.3049 0.7941 0.2796 0.024 Uiso 1 1 calc R
H35B H 0.3599 0.8379 0.3431 0.024 Uiso 1 1 calc R
C36 C 0.2285(4) 0.8121(3) 0.3896(4) 0.0272(13) Uani 1 1 d .
H36A H 0.1951 0.8464 0.3651 0.041 Uiso 1 1 calc GR
H36B H 0.2432 0.8200 0.4497 0.041 Uiso 1 1 calc GR
H36C H 0.1879 0.7768 0.3855 0.041 Uiso 1 1 calc GR
C37 C 0.6252(4) 0.4934(2) 0.8260(3) 0.0180(10) Uani 1 1 d .
H37A H 0.5556 0.4946 0.8232 0.027 Uiso 1 1 calc GR
H37B H 0.6450 0.4784 0.8820 0.027 Uiso 1 1 calc GR
H37C H 0.6495 0.4671 0.7811 0.027 Uiso 1 1 calc GR
C38 C 0.7950(4) 0.5483(3) 0.8017(5) 0.0328(15) Uani 1 1 d .
H38A H 0.8040 0.5208 0.7538 0.049 Uiso 1 1 calc GR
H38B H 0.8165 0.5295 0.8547 0.049 Uiso 1 1 calc GR
H38C H 0.8319 0.5846 0.7915 0.049 Uiso 1 1 calc GR
C39 C 0.5998(4) 0.3731(3) 0.2114(3) 0.0237(12) Uani 1 1 d .
H39A H 0.5330 0.3833 0.2013 0.036 Uiso 1 1 calc GR
H39B H 0.6106 0.3314 0.1960 0.036 Uiso 1 1 calc GR
H39C H 0.6405 0.3987 0.1764 0.036 Uiso 1 1 calc GR
C40 C 0.5434(5) 0.3341(3) 0.3661(4) 0.0318(15) Uani 1 1 d .
H40A H 0.5418 0.3390 0.4283 0.048 Uiso 1 1 calc GR
H40B H 0.5615 0.2931 0.3522 0.048 Uiso 1 1 calc GR
H40C H 0.4804 0.3425 0.3424 0.048 Uiso 1 1 calc GR
S3 S 0.78620(11) 0.21978(7) 0.25507(10) 0.0247(3) Uani 1 1 d .
O11 O 0.7532(3) 0.2790(2) 0.2878(3) 0.0361(11) Uani 1 1 d .
C41 C 0.8852(5) 0.2345(3) 0.1873(5) 0.0323(14) Uani 1 1 d .
H41A H 0.8668 0.2635 0.1436 0.048 Uiso 1 1 calc GR
H41B H 0.9055 0.1976 0.1597 0.048 Uiso 1 1 calc GR
H41C H 0.9376 0.2506 0.2214 0.048 Uiso 1 1 calc GR
C42 C 0.7051(5) 0.1990(3) 0.1741(4) 0.0288(13) Uani 1 1 d .
H42A H 0.7274 0.1625 0.1463 0.043 Uiso 1 1 calc GR
H42B H 0.7005 0.2309 0.1317 0.043 Uiso 1 1 calc GR
H42C H 0.6424 0.1920 0.1995 0.043 Uiso 1 1 calc GR
S4 S 0.46970(16) 0.10909(12) 0.34239(19) 0.0690(8) Uani 1 1 d .
O12 O 0.5231(4) 0.1571(3) 0.2970(4) 0.0544(16) Uani 1 1 d .
C43 C 0.3707(7) 0.0897(4) 0.2737(9) 0.078(4) Uani 1 1 d .
H43A H 0.3384 0.1260 0.2549 0.117 Uiso 1 1 calc GR
H43B H 0.3258 0.0646 0.3054 0.117 Uiso 1 1 calc GR
H43C H 0.3942 0.0679 0.2238 0.117 Uiso 1 1 calc GR
C44 C 0.3998(8) 0.1402(7) 0.4231(7) 0.089(4) Uani 1 1 d .
H44A H 0.4390 0.1667 0.4583 0.133 Uiso 1 1 calc GR
H44B H 0.3736 0.1085 0.4589 0.133 Uiso 1 1 calc GR
H44C H 0.3477 0.1630 0.3974 0.133 Uiso 1 1 calc GR

loop_
_atom_site_aniso_label
_atom_site_aniso_U_11
_atom_site_aniso_U_22
_atom_site_aniso_U_33
_atom_site_aniso_U_23
_atom_site_aniso_U_13
_atom_site_aniso_U_12
Cu1 0.0119(3) 0.0096(2) 0.0095(2) -0.0002(2) 0.0001(2) -0.0004(2)
Cu2 0.0131(3) 0.0090(2) 0.0099(2) 0.0001(2) 0.0004(2) 0.0005(2)
S1 0.0258(7) 0.0163(6) 0.0108(5) -0.0005(5) -0.0035(5) -0.0023(5)
S2 0.0183(6) 0.0150(6) 0.0166(6) -0.0039(5) -0.0033(5) 0.0045(5)
O1 0.0156(17) 0.0125(17) 0.0183(18) -0.0023(14) 0.0036(14) -0.0035(14)
O2 0.0124(16) 0.0155(17) 0.0176(19) -0.0016(14) 0.0017(14) 0.0016(14)
O3 0.0175(17) 0.0130(17) 0.0165(17) 0.0003(14) -0.0009(14) 0.0033(14)
O4 0.027(2) 0.0113(17) 0.0132(17) 0.0006(14) -0.0040(15) 0.0020(15)
O5 0.0140(16) 0.0164(17) 0.0151(16) -0.0029(14) 0.0021(14) -0.0027(14)
O6 0.0168(17) 0.0200(18) 0.0093(16) -0.0001(14) 0.0000(14) -0.0054(14)
O7 0.0183(18) 0.0149(17) 0.0122(16) 0.0018(14) -0.0012(14) 0.0031(14)
O8 0.0181(18) 0.0101(16) 0.0136(16) 0.0011(14) -0.0008(14) 0.0027(14)
O9 0.0219(19) 0.0130(17) 0.0103(16) 0.0016(14) -0.0013(14) 0.0004(14)
O10 0.0249(19) 0.0142(17) 0.0129(17) -0.0019(14) 0.0002(15) 0.0051(15)
C1 0.010(2) 0.016(2) 0.015(2) 0.0043(19) -0.0009(18) 0.0031(18)
C2 0.013(2) 0.013(2) 0.022(2) 0.0040(19) -0.0006(19) 0.0027(19)
C3 0.014(2) 0.022(3) 0.023(3) -0.005(2) 0.000(2) 0.004(2)
C4 0.023(3) 0.021(3) 0.032(3) -0.001(2) -0.003(2) -0.001(2)
C5 0.018(2) 0.021(3) 0.029(3) 0.008(3) 0.002(2) 0.000(2)
C6 0.017(3) 0.031(3) 0.020(3) 0.004(2) 0.001(2) 0.002(2)
C7 0.017(3) 0.024(3) 0.019(3) 0.000(2) -0.001(2) 0.000(2)
C8 0.017(3) 0.036(3) 0.034(3) 0.003(3) 0.005(3) -0.006(2)
C9 0.014(3) 0.092(6) 0.029(3) 0.006(4) -0.002(3) -0.003(4)
C10 0.016(2) 0.010(2) 0.014(2) -0.0008(18) 0.0013(18) 0.0002(18)
C11 0.013(2) 0.010(2) 0.016(2) 0.0038(19) 0.001(2) -0.0006(17)
C12 0.019(2) 0.012(2) 0.015(2) -0.0024(19) 0.002(2) 0.0004(19)
C13 0.017(2) 0.018(3) 0.018(2) 0.000(2) -0.0016(19) 0.001(2)
C14 0.015(2) 0.014(2) 0.019(2) 0.003(2) 0.004(2) 0.0005(19)
C15 0.026(3) 0.012(2) 0.025(3) -0.001(2) -0.007(2) 0.003(2)
C16 0.026(3) 0.013(2) 0.023(3) -0.002(2) -0.009(2) -0.002(2)
C17 0.022(3) 0.014(2) 0.026(3) 0.002(2) -0.003(2) 0.005(2)
C18 0.022(3) 0.029(3) 0.031(3) -0.003(2) 0.003(2) 0.009(2)
C19 0.016(2) 0.011(2) 0.012(2) 0.0048(18) -0.0003(18) 0.0008(18)
C20 0.012(2) 0.012(2) 0.013(2) 0.001(2) 0.0002(19) 0.0000(17)
C21 0.025(3) 0.018(2) 0.014(2) 0.003(2) 0.000(2) -0.005(2)
C22 0.015(3) 0.020(3) 0.023(3) 0.003(2) -0.001(2) -0.002(2)
C23 0.015(2) 0.019(3) 0.022(3) 0.005(2) 0.002(2) -0.003(2)
C24 0.019(3) 0.018(3) 0.020(3) 0.001(2) 0.006(2) 0.002(2)
C25 0.016(2) 0.016(2) 0.017(2) -0.002(2) -0.003(2) -0.001(2)
C26 0.017(3) 0.029(3) 0.028(3) 0.004(2) 0.005(2) -0.003(2)
C27 0.020(3) 0.041(4) 0.074(6) 0.015(4) 0.001(3) -0.002(3)
C28 0.008(2) 0.009(2) 0.016(2) -0.0014(17) 0.0012(17) -0.0014(16)
C29 0.013(2) 0.010(2) 0.016(2) 0.0023(18) 0.0018(18) -0.0009(18)
C30 0.017(2) 0.011(2) 0.015(2) -0.0007(19) 0.003(2) 0.0005(19)
C31 0.017(2) 0.015(2) 0.012(2) 0.0014(19) -0.0006(19) 0.0005(19)
C32 0.016(2) 0.010(2) 0.019(3) 0.0008(19) 0.002(2) 0.0004(19)
C33 0.029(3) 0.020(3) 0.022(3) -0.006(2) -0.003(3) 0.009(2)
C34 0.028(3) 0.018(3) 0.016(2) -0.003(2) -0.006(2) 0.006(2)
C35 0.022(3) 0.012(2) 0.025(3) 0.003(2) -0.005(2) 0.004(2)
C36 0.024(3) 0.028(3) 0.029(3) -0.002(3) -0.003(2) 0.014(2)
C37 0.023(3) 0.015(2) 0.016(2) 0.001(2) 0.003(2) 0.000(2)
C38 0.021(3) 0.038(4) 0.040(4) 0.012(3) -0.010(3) -0.007(3)
C39 0.027(3) 0.027(3) 0.017(3) -0.011(2) -0.004(2) 0.004(2)
C40 0.047(4) 0.024(3) 0.025(3) 0.006(3) -0.007(3) -0.015(3)
S3 0.0268(7) 0.0206(7) 0.0268(7) -0.0033(6) 0.0026(6) 0.0029(6)
O11 0.033(3) 0.029(2) 0.047(3) -0.017(2) 0.001(2) 0.007(2)
C41 0.028(3) 0.025(3) 0.044(4) 0.000(3) 0.006(3) 0.000(3)
C42 0.033(3) 0.020(3) 0.033(3) -0.009(2) -0.005(3) 0.002(2)
S4 0.0414(11) 0.0682(15) 0.0974(19) 0.0501(14) 0.0349(12) 0.0300(11)
O12 0.035(3) 0.058(4) 0.070(4) 0.026(3) 0.016(3) 0.004(3)
C43 0.049(6) 0.044(5) 0.140(11) 0.006(6) 0.013(6) 0.012(4)
C44 0.072(7) 0.133(11) 0.060(6) 0.026(7) 0.023(5) 0.040(7)

loop_
_atom_type_symbol
_atom_type_description
_atom_type_scat_dispersion_real
_atom_type_scat_dispersion_imag
_atom_type_scat_source
C C 0.0033 0.0016 'International Tables Vol C Tables 4.2.6.8 and 6.1.1.4'
H H 0.0000 0.0000 'International Tables Vol C Tables 4.2.6.8 and 6.1.1.4'
Cu Cu 0.3201 1.2651 'International Tables Vol C Tables 4.2.6.8 and 6.1.1.4'
O O 0.0106 0.0060 'International Tables Vol C Tables 4.2.6.8 and 6.1.1.4'
S S 0.1246 0.1234 'International Tables Vol C Tables 4.2.6.8 and 6.1.1.4'

loop_
_geom_angle_atom_site_label_1
_geom_angle_atom_site_label_2
_geom_angle_atom_site_label_3
_geom_angle
O1 Cu1 Cu2 84.78(11)
O1 Cu1 O3 87.34(15)
O1 Cu1 O7 91.19(15)
O1 Cu1 O9 92.86(15)
O3 Cu1 Cu2 83.10(10)
O3 Cu1 O9 103.18(14)
O5 Cu1 Cu2 87.74(11)
O5 Cu1 O1 172.11(15)
O5 Cu1 O3 89.28(15)
O5 Cu1 O7 90.34(15)
O5 Cu1 O9 94.86(15)
O7 Cu1 Cu2 82.70(10)
O7 Cu1 O3 165.80(15)
O7 Cu1 O9 91.00(14)
O9 Cu1 Cu2 173.21(10)
O2 Cu2 Cu1 84.04(10)
O2 Cu2 O10 102.25(15)
O4 Cu2 Cu1 85.45(11)
O4 Cu2 O2 88.23(16)
O4 Cu2 O6 88.42(16)
O4 Cu2 O10 94.22(14)
O6 Cu2 Cu1 81.09(10)
O6 Cu2 O2 164.97(14)
O6 Cu2 O10 92.61(15)
O8 Cu2 Cu1 86.29(10)
O8 Cu2 O2 92.17(15)
O8 Cu2 O4 171.65(15)
O8 Cu2 O6 89.06(16)
O8 Cu2 O10 93.84(14)
O10 Cu2 Cu1 173.70(11)
O9 S1 C37 106.6(2)
O9 S1 C38 106.0(3)
C38 S1 C37 98.7(3)
O10 S2 C39 102.8(3)
O10 S2 C40 106.3(3)
C40 S2 C39 98.5(3)
C1 O1 Cu1 122.6(3)
C1 O2 Cu2 120.9(3)
C10 O3 Cu1 121.7(3)
C10 O4 Cu2 121.9(3)
C19 O5 Cu1 119.5(3)
C19 O6 Cu2 124.7(3)
C28 O7 Cu1 123.2(3)
C28 O8 Cu2 121.2(3)
S1 O9 Cu1 129.7(2)
S2 O10 Cu2 120.7(2)
O1 C1 C2 115.9(5)
O2 C1 O1 125.6(5)
O2 C1 C2 118.6(4)
C3 C2 C1 119.6(5)
C7 C2 C1 121.2(5)
C7 C2 C3 119.2(5)
C4 C3 C2 120.1(5)
C3 C4 C5 121.5(6)
C4 C5 C8 120.4(6)
C6 C5 C4 117.6(5)
C6 C5 C8 121.9(6)
C5 C6 C7 121.0(5)
C2 C7 C6 120.5(5)
C9 C8 C5 112.7(5)
O3 C10 C11 118.4(4)
O4 C10 O3 125.7(5)
O4 C10 C11 115.9(4)
C12 C11 C10 120.3(4)
C16 C11 C10 120.7(5)
C16 C11 C12 119.0(5)
C13 C12 C11 119.8(5)
C14 C13 C12 120.6(5)
C13 C14 C17 121.3(5)
C15 C14 C13 118.6(5)
C15 C14 C17 120.1(5)
C16 C15 C14 121.0(5)
C15 C16 C11 121.0(5)
C14 C17 C18 112.1(5)
O5 C19 C20 117.6(4)
O6 C19 O5 124.9(5)
O6 C19 C20 117.4(5)
C21 C20 C19 119.3(5)
C25 C20 C19 121.8(5)
C25 C20 C21 118.9(5)
C22 C21 C20 120.5(5)
C23 C22 C21 120.2(5)
C22 C23 C26 118.8(5)
C24 C23 C22 118.8(5)
C24 C23 C26 122.3(5)
C23 C24 C25 121.6(5)
C20 C25 C24 119.9(5)
C27 C26 C23 111.2(5)
O7 C28 O8 124.7(4)
O7 C28 C29 118.0(4)
O8 C28 C29 117.3(4)
C30 C29 C28 120.2(4)
C30 C29 C34 119.0(5)
C34 C29 C28 120.8(5)
C29 C30 C31 120.0(5)
C32 C31 C30 121.2(5)
C31 C32 C33 118.3(5)
C31 C32 C35 121.6(5)
C33 C32 C35 120.2(5)
C34 C33 C32 121.0(5)
C33 C34 C29 120.5(5)
C32 C35 C36 113.5(5)
O11 S3 C41 106.2(3)
O11 S3 C42 106.2(3)
C42 S3 C41 97.3(3)
O12 S4 C43 106.2(5)
O12 S4 C44 109.7(6)
C44 S4 C43 95.3(6)

loop_
_geom_bond_atom_site_label_1
_geom_bond_atom_site_label_2
_geom_bond_distance
Cu1 Cu2 2.6021(8)
Cu1 O1 1.942(4)
Cu1 O3 2.008(4)
Cu1 O5 1.941(4)
Cu1 O7 1.991(3)
Cu1 O9 2.130(4)
Cu2 O2 2.005(3)
Cu2 O4 1.954(4)
Cu2 O6 1.991(4)
Cu2 O8 1.934(3)
Cu2 O10 2.108(4)
S1 O9 1.510(4)
S1 C37 1.792(5)
S1 C38 1.787(7)
S2 O10 1.510(4)
S2 C39 1.787(5)
S2 C40 1.769(6)
O1 C1 1.264(6)
O2 C1 1.258(6)
O3 C10 1.262(6)
O4 C10 1.251(6)
O5 C19 1.265(6)
O6 C19 1.265(6)
O7 C28 1.266(6)
O8 C28 1.270(6)
C1 C2 1.500(7)
C2 C3 1.393(8)
C2 C7 1.378(7)
C3 C4 1.385(8)
C4 C5 1.399(9)
C5 C6 1.390(8)
C5 C8 1.518(8)
C6 C7 1.399(8)
C8 C9 1.503(9)
C10 C11 1.503(7)
C11 C12 1.397(7)
C11 C16 1.383(7)
C12 C13 1.396(7)
C13 C14 1.394(7)
C14 C15 1.388(8)
C14 C17 1.504(7)
C15 C16 1.374(7)
C17 C18 1.525(8)
C19 C20 1.491(7)
C20 C21 1.401(7)
C20 C25 1.387(8)
C21 C22 1.394(8)
C22 C23 1.393(8)
C23 C24 1.379(8)
C23 C26 1.513(8)
C24 C25 1.392(7)
C26 C27 1.511(9)
C28 C29 1.489(7)
C29 C30 1.391(7)
C29 C34 1.392(7)
C30 C31 1.394(7)
C31 C32 1.390(7)
C32 C33 1.391(8)
C32 C35 1.510(7)
C33 C34 1.386(7)
C35 C36 1.525(8)
S3 O11 1.500(4)
S3 C41 1.781(7)
S3 C42 1.767(6)
S4 O12 1.494(6)
S4 C43 1.812(12)
S4 C44 1.747(11)
